data_2235458
loop_
_publ_author_name
'El-Emam, Ali A.'
'Al-Abdullah, Ebtehal S.'
'El-Brollosy, Nasser R.'
'Ng, Seik Weng'
'Tiekink, Edward R. T.'

_publ_section_title
;
 3-(Adamantan-1-yl)-4-[(<i>E</i>)-(2,6-difluorobenzylidene)amino]-1-[(4-phenylpiperazin-1-yl)methyl]-1<i>H</i>-1,2,4-triazole-5(4<i>H</i>)-thione
;
_journal_coeditor_code HB6828
_journal_issue 7
_journal_name_full 'Acta Crystallographica Section E'
_journal_page_first o2031
_journal_paper_doi 10.1107/S1600536812025135
_journal_volume 68
_journal_year 2012
_chemical_formula_iupac 'C30 H34 F2 N6 S'
_chemical_formula_moiety 'C30 H34 F2 N6 S'
_chemical_formula_sum 'C30 H34 F2 N6 S'
_chemical_formula_weight 548.69
_chemical_name_systematic
;
3-(Adamantan-1-yl)-4-[(<i>E</i>)-(2,6-difluorobenzylidene)amino]-1-[(4-
phenylpiperazin-1-yl)methyl]-1<i>H</i>-1,2,4-triazole-5(4<i>H</i>)-thione
;
_space_group_IT_number 14
_symmetry_cell_setting monoclinic
_symmetry_space_group_name_Hall '-P 2yn'
_symmetry_space_group_name_H-M 'P 1 21/n 1'
_atom_sites_solution_hydrogens geom
_atom_sites_solution_primary direct
_atom_sites_solution_secondary difmap
_audit_creation_method SHELXL-97
_cell_angle_alpha 90.00
_cell_angle_beta 95.245(2)
_cell_angle_gamma 90.00
_cell_formula_units_Z 4
_cell_length_a 17.2712(3)
_cell_length_b 7.71410(10)
_cell_length_c 21.3157(4)
_cell_measurement_reflns_used 6884
_cell_measurement_temperature 294(2)
_cell_measurement_theta_max 76.43
_cell_measurement_theta_min 3.15
_cell_volume 2828.04(8)
_computing_cell_refinement 'CrysAlis PRO (Agilent, 2012)'
_computing_data_collection 'CrysAlis PRO (Agilent, 2012)'
_computing_data_reduction 'CrysAlis PRO (Agilent, 2012)'
_computing_molecular_graphics
;
ORTEP-3 (Farrugia, 1997) and DIAMOND (Brandenburg, 2006)
;
_computing_publication_material 'publCIF (Westrip, 2010)'
_computing_structure_refinement 'SHELXL97 (Sheldrick, 2008)'
_computing_structure_solution 'SHELXS97 (Sheldrick, 2008)'
_diffrn_ambient_temperature 294(2)
_diffrn_detector_area_resol_mean 10.4041
_diffrn_measured_fraction_theta_full 0.988
_diffrn_measured_fraction_theta_max 0.988
_diffrn_measurement_device_type 'Agilent SuperNova Dual diffractometer with Atlas detector'
_diffrn_measurement_method '\w scan'
_diffrn_radiation_monochromator Mirror
_diffrn_radiation_source 'SuperNova (Cu) X-ray Source'
_diffrn_radiation_type CuK\a
_diffrn_radiation_wavelength 1.54184
_diffrn_reflns_av_R_equivalents 0.0265
_diffrn_reflns_av_sigmaI/netI 0.0208
_diffrn_reflns_limit_h_max 11
_diffrn_reflns_limit_h_min -21
_diffrn_reflns_limit_k_max 9
_diffrn_reflns_limit_k_min -9
_diffrn_reflns_limit_l_max 26
_diffrn_reflns_limit_l_min -24
_diffrn_reflns_number 20801
_diffrn_reflns_theta_full 76.63
_diffrn_reflns_theta_max 76.63
_diffrn_reflns_theta_min 3.16
_diffrn_standards_decay_% 0
_diffrn_standards_interval_count 0
_diffrn_standards_interval_time 0
_diffrn_standards_number 0
_exptl_absorpt_coefficient_mu 1.375
_exptl_absorpt_correction_T_max 1.00000
_exptl_absorpt_correction_T_min 0.70180
_exptl_absorpt_correction_type multi-scan
_exptl_absorpt_process_details '(CrysAlis PRO; Agilent, 2012)'
_exptl_crystal_colour light-yellow
_exptl_crystal_density_diffrn 1.289
_exptl_crystal_density_method 'not measured'
_exptl_crystal_description prism
_exptl_crystal_F_000 1160
_exptl_crystal_size_max 0.35
_exptl_crystal_size_mid 0.30
_exptl_crystal_size_min 0.25
_refine_diff_density_max 0.696
_refine_diff_density_min -0.418
_refine_ls_extinction_method none
_refine_ls_goodness_of_fit_ref 1.040
_refine_ls_hydrogen_treatment constr
_refine_ls_matrix_type full
_refine_ls_number_parameters 352
_refine_ls_number_reflns 5884
_refine_ls_number_restraints 0
_refine_ls_restrained_S_all 1.040
_refine_ls_R_factor_all 0.0649
_refine_ls_R_factor_gt 0.0533
_refine_ls_shift/su_max 0.000
_refine_ls_shift/su_mean 0.000
_refine_ls_structure_factor_coef Fsqd
_refine_ls_weighting_details 'calc w=1/[\s^2^(Fo^2^)+(0.0841P)^2^+0.8642P] where P=(Fo^2^+2Fc^2^)/3'
_refine_ls_weighting_scheme calc
_refine_ls_wR_factor_gt 0.1479
_refine_ls_wR_factor_ref 0.1607
_reflns_number_gt 4712
_reflns_number_total 5884
_reflns_threshold_expression I>2\s(I)
_cod_data_source_file hb6828.cif
_cod_data_source_block I
_cod_original_sg_symbol_H-M 'P 21/n'
_cod_database_code 2235458
_cod_database_fobs_code 2235458

loop_
_symmetry_equiv_pos_as_xyz
'x, y, z'
'x+1/2, -y+1/2, z+1/2'
'-x, -y, -z'
'-x-1/2, y-1/2, -z-1/2'

loop_
_atom_site_type_symbol
_atom_site_label
_atom_site_fract_x
_atom_site_fract_y
_atom_site_fract_z
_atom_site_U_iso_or_equiv
_atom_site_adp_type
_atom_site_calc_flag
_atom_site_refinement_flags
_atom_site_occupancy
_atom_site_symmetry_multiplicity
S S1 0.71076(3) 0.89349(8) 0.68065(3) 0.06427(19) Uani d . 1 1
N N1 0.70514(9) 0.6526(2) 0.55097(8) 0.0518(4) Uani d . 1 1
N N2 0.76034(9) 0.6366(2) 0.60276(8) 0.0454(4) Uani d . 1 1
N N3 0.87099(9) 0.5541(2) 0.65262(8) 0.0471(4) Uani d . 1 1
N N4 0.83637(9) 0.6826(2) 0.68561(8) 0.0479(4) Uani d . 1 1
N N5 0.93244(10) 0.8605(2) 0.75009(8) 0.0501(4) Uani d . 1 1
N N6 1.03325(10) 1.1263(2) 0.71401(8) 0.0502(4) Uani d . 1 1
F F1 0.49418(9) 0.7917(3) 0.59319(7) 0.1000(6) Uani d . 1 1
F F2 0.64051(11) 0.6213(4) 0.43092(8) 0.1399(11) Uani d . 1 1
C C1 0.83845(10) 0.3955(2) 0.55331(9) 0.0443(4) Uani d . 1 1
C C2 0.84385(14) 0.4736(3) 0.48742(10) 0.0599(5) Uani d . 1 1
H H2A 0.7959 0.5337 0.4738 0.072 Uiso calc R 1 1
H H2B 0.8862 0.5566 0.4888 0.072 Uiso calc R 1 1
C C3 0.85804(18) 0.3275(4) 0.44079(11) 0.0759(8) Uani d . 1 1
H H3 0.8606 0.3768 0.3987 0.091 Uiso calc R 1 1
C C4 0.79106(18) 0.1981(4) 0.43920(15) 0.0944(11) Uani d . 1 1
H H4A 0.7985 0.1080 0.4086 0.113 Uiso calc R 1 1
H H4B 0.7424 0.2567 0.4266 0.113 Uiso calc R 1 1
C C5 0.78757(15) 0.1172(3) 0.50410(15) 0.0760(8) Uani d . 1 1
H H5 0.7452 0.0325 0.5025 0.091 Uiso calc R 1 1
C C6 0.86387(16) 0.0277(3) 0.52427(14) 0.0707(7) Uani d . 1 1
H H6A 0.8729 -0.0644 0.4948 0.085 Uiso calc R 1 1
H H6B 0.8617 -0.0234 0.5656 0.085 Uiso calc R 1 1
C C7 0.92952(13) 0.1579(3) 0.52613(11) 0.0577(5) Uani d . 1 1
H H7 0.9786 0.0994 0.5395 0.069 Uiso calc R 1 1
C C8 0.91554(11) 0.3024(3) 0.57298(10) 0.0511(5) Uani d . 1 1
H H8A 0.9580 0.3850 0.5744 0.061 Uiso calc R 1 1
H H8B 0.9139 0.2536 0.6148 0.061 Uiso calc R 1 1
C C9 0.77257(13) 0.2608(3) 0.55135(13) 0.0616(6) Uani d . 1 1
H H9A 0.7700 0.2110 0.5929 0.074 Uiso calc R 1 1
H H9B 0.7232 0.3165 0.5389 0.074 Uiso calc R 1 1
C C10 0.93432(16) 0.2354(3) 0.46118(12) 0.0699(7) Uani d . 1 1
H H10A 0.9436 0.1446 0.4313 0.084 Uiso calc R 1 1
H H10B 0.9771 0.3172 0.4622 0.084 Uiso calc R 1 1
C C11 0.82487(10) 0.5307(2) 0.60164(9) 0.0437(4) Uani d . 1 1
C C12 0.76867(11) 0.7375(2) 0.65675(9) 0.0467(4) Uani d . 1 1
C C13 0.63618(11) 0.6808(3) 0.56417(10) 0.0531(5) Uani d . 1 1
H H13 0.6258 0.6842 0.6062 0.064 Uiso calc R 1 1
C C14 0.57280(11) 0.7082(3) 0.51524(10) 0.0519(5) Uani d . 1 1
C C15 0.50136(12) 0.7655(3) 0.53143(11) 0.0598(5) Uani d . 1 1
C C16 0.43828(14) 0.8010(4) 0.48995(13) 0.0734(7) Uani d . 1 1
H H16 0.3922 0.8421 0.5039 0.088 Uiso calc R 1 1
C C17 0.44493(16) 0.7743(4) 0.42783(13) 0.0836(8) Uani d . 1 1
H H17 0.4028 0.7972 0.3986 0.100 Uiso calc R 1 1
C C18 0.51275(19) 0.7141(5) 0.40770(13) 0.0967(11) Uani d . 1 1
H H18 0.5169 0.6949 0.3651 0.116 Uiso calc R 1 1
C C19 0.57489(15) 0.6823(5) 0.45122(12) 0.0794(8) Uani d . 1 1
C C20 0.87344(13) 0.7298(3) 0.74837(9) 0.0529(5) Uani d . 1 1
H H20A 0.8332 0.7690 0.7739 0.064 Uiso calc R 1 1
H H20B 0.8962 0.6260 0.7680 0.064 Uiso calc R 1 1
C C21 0.99593(13) 0.8207(3) 0.71174(11) 0.0560(5) Uani d . 1 1
H H21A 0.9773 0.8259 0.6675 0.067 Uiso calc R 1 1
H H21B 1.0148 0.7042 0.7210 0.067 Uiso calc R 1 1
C C22 1.06122(12) 0.9487(3) 0.72533(11) 0.0566(5) Uani d . 1 1
H H22A 1.0825 0.9371 0.7688 0.068 Uiso calc R 1 1
H H22B 1.1024 0.9241 0.6986 0.068 Uiso calc R 1 1
C C23 0.96833(13) 1.1645(3) 0.75066(11) 0.0582(5) Uani d . 1 1
H H23A 0.9493 1.2806 0.7409 0.070 Uiso calc R 1 1
H H23B 0.9857 1.1601 0.7952 0.070 Uiso calc R 1 1
C C24 0.90366(12) 1.0356(3) 0.73619(11) 0.0546(5) Uani d . 1 1
H H24A 0.8611 1.0613 0.7614 0.066 Uiso calc R 1 1
H H24B 0.8844 1.0439 0.6921 0.066 Uiso calc R 1 1
C C25 1.09395(12) 1.2508(3) 0.71727(10) 0.0525(5) Uani d . 1 1
C C26 1.14778(15) 1.2456(3) 0.67281(12) 0.0653(6) Uani d . 1 1
H H26 1.1430 1.1623 0.6412 0.078 Uiso calc R 1 1
C C27 1.20870(15) 1.3638(4) 0.67517(14) 0.0754(7) Uani d . 1 1
H H27 1.2447 1.3573 0.6454 0.090 Uiso calc R 1 1
C C28 1.21662(16) 1.4893(4) 0.72056(15) 0.0796(8) Uani d . 1 1
H H28 1.2574 1.5683 0.7217 0.096 Uiso calc R 1 1
C C29 1.16349(17) 1.4969(4) 0.76432(16) 0.0864(8) Uani d . 1 1
H H29 1.1682 1.5821 0.7953 0.104 Uiso calc R 1 1
C C30 1.10264(15) 1.3788(3) 0.76298(13) 0.0705(6) Uani d . 1 1
H H30 1.0672 1.3857 0.7932 0.085 Uiso calc R 1 1

loop_
_atom_site_aniso_label
_atom_site_aniso_U_11
_atom_site_aniso_U_22
_atom_site_aniso_U_33
_atom_site_aniso_U_12
_atom_site_aniso_U_13
_atom_site_aniso_U_23
S1 0.0526(3) 0.0593(3) 0.0821(4) 0.0057(2) 0.0122(3) -0.0215(3)
N1 0.0425(8) 0.0561(9) 0.0551(9) 0.0104(7) -0.0041(7) -0.0122(8)
N2 0.0376(7) 0.0450(8) 0.0528(9) 0.0048(6) 0.0006(6) -0.0087(7)
N3 0.0449(8) 0.0433(8) 0.0526(9) 0.0020(6) 0.0018(7) -0.0036(7)
N4 0.0469(8) 0.0469(8) 0.0496(9) -0.0021(7) 0.0022(7) -0.0059(7)
N5 0.0538(9) 0.0519(9) 0.0444(8) -0.0070(7) 0.0029(7) -0.0015(7)
N6 0.0504(9) 0.0468(9) 0.0533(9) -0.0008(7) 0.0035(7) -0.0014(7)
F1 0.0608(9) 0.179(2) 0.0605(9) 0.0320(10) 0.0098(7) -0.0038(10)
F2 0.0842(12) 0.269(3) 0.0661(10) 0.0617(16) 0.0053(8) -0.0370(14)
C1 0.0386(9) 0.0411(9) 0.0530(10) 0.0057(7) 0.0039(7) -0.0042(8)
C2 0.0686(13) 0.0560(12) 0.0551(12) 0.0226(10) 0.0052(10) 0.0066(9)
C3 0.0965(19) 0.0818(17) 0.0489(12) 0.0411(16) 0.0042(12) -0.0001(11)
C4 0.0862(19) 0.103(2) 0.088(2) 0.0409(18) -0.0264(15) -0.0497(18)
C5 0.0591(13) 0.0621(14) 0.106(2) -0.0035(11) 0.0020(13) -0.0342(14)
C6 0.0834(17) 0.0453(11) 0.0852(17) 0.0111(11) 0.0181(13) -0.0101(11)
C7 0.0553(12) 0.0524(11) 0.0657(13) 0.0215(9) 0.0073(10) -0.0006(9)
C8 0.0457(10) 0.0487(10) 0.0583(11) 0.0123(8) 0.0016(8) 0.0008(9)
C9 0.0464(11) 0.0537(11) 0.0856(16) -0.0028(9) 0.0116(10) -0.0178(11)
C10 0.0753(15) 0.0689(14) 0.0686(14) 0.0246(12) 0.0234(12) 0.0017(11)
C11 0.0358(8) 0.0400(9) 0.0552(10) 0.0021(7) 0.0037(7) -0.0018(8)
C12 0.0416(9) 0.0453(9) 0.0536(10) -0.0048(7) 0.0060(8) -0.0056(8)
C13 0.0437(10) 0.0663(12) 0.0486(10) 0.0059(9) 0.0002(8) -0.0017(9)
C14 0.0420(10) 0.0614(12) 0.0512(11) 0.0073(9) -0.0018(8) -0.0035(9)
C15 0.0465(11) 0.0773(15) 0.0548(12) 0.0054(10) 0.0005(9) -0.0012(10)
C16 0.0440(11) 0.0945(19) 0.0794(16) 0.0116(12) -0.0074(11) -0.0006(14)
C17 0.0622(15) 0.112(2) 0.0715(17) 0.0029(15) -0.0201(12) 0.0101(15)
C18 0.0803(19) 0.155(3) 0.0513(14) 0.012(2) -0.0112(12) -0.0078(17)
C19 0.0598(14) 0.122(2) 0.0553(13) 0.0187(15) 0.0008(11) -0.0115(14)
C20 0.0589(12) 0.0555(11) 0.0440(10) -0.0103(9) 0.0031(8) 0.0012(8)
C21 0.0549(11) 0.0461(10) 0.0672(13) 0.0014(9) 0.0068(10) -0.0027(9)
C22 0.0515(11) 0.0505(11) 0.0674(13) 0.0014(9) 0.0035(9) 0.0008(9)
C23 0.0590(12) 0.0504(11) 0.0662(13) -0.0052(9) 0.0113(10) -0.0125(10)
C24 0.0531(11) 0.0497(11) 0.0622(12) -0.0033(9) 0.0113(9) -0.0086(9)
C25 0.0506(11) 0.0503(10) 0.0551(11) -0.0004(8) -0.0028(9) 0.0073(9)
C26 0.0664(14) 0.0652(14) 0.0647(13) -0.0024(11) 0.0084(11) 0.0098(11)
C27 0.0595(14) 0.0806(17) 0.0866(18) -0.0024(12) 0.0090(13) 0.0292(15)
C28 0.0610(15) 0.0745(17) 0.100(2) -0.0154(13) -0.0108(14) 0.0199(15)
C29 0.0782(18) 0.0761(17) 0.103(2) -0.0223(15) -0.0043(16) -0.0118(16)
C30 0.0657(14) 0.0648(14) 0.0804(16) -0.0138(11) 0.0038(12) -0.0098(12)

loop_
_atom_type_symbol
_atom_type_description
_atom_type_scat_dispersion_real
_atom_type_scat_dispersion_imag
_atom_type_scat_source
C C 0.0181 0.0091 'International Tables Vol C Tables 4.2.6.8 and 6.1.1.4'
H H 0.0000 0.0000 'International Tables Vol C Tables 4.2.6.8 and 6.1.1.4'
N N 0.0311 0.0180 'International Tables Vol C Tables 4.2.6.8 and 6.1.1.4'
F F 0.0727 0.0534 'International Tables Vol C Tables 4.2.6.8 and 6.1.1.4'
S S 0.3331 0.5567 'International Tables Vol C Tables 4.2.6.8 and 6.1.1.4'

loop_
_geom_angle_atom_site_label_1
_geom_angle_atom_site_label_2
_geom_angle_atom_site_label_3
_geom_angle
C13 N1 N2 115.28(17)
C11 N2 C12 108.85(15)
C11 N2 N1 122.08(15)
C12 N2 N1 128.21(15)
C11 N3 N4 105.32(15)
C12 N4 N3 113.15(16)
C12 N4 C20 128.81(17)
N3 N4 C20 117.80(16)
C20 N5 C21 114.03(17)
C20 N5 C24 114.70(17)
C21 N5 C24 109.89(16)
C25 N6 C23 116.06(16)
C25 N6 C22 113.18(16)
C23 N6 C22 111.08(17)
C11 C1 C8 108.87(16)
C11 C1 C2 112.39(16)
C8 C1 C2 107.97(16)
C11 C1 C9 109.08(15)
C8 C1 C9 108.18(16)
C2 C1 C9 110.24(18)
C3 C2 C1 109.26(18)
C3 C2 H2A 109.8
C1 C2 H2A 109.8
C3 C2 H2B 109.8
C1 C2 H2B 109.8
H2A C2 H2B 108.3
C4 C3 C10 109.6(2)
C4 C3 C2 109.2(2)
C10 C3 C2 110.0(2)
C4 C3 H3 109.4
C10 C3 H3 109.4
C2 C3 H3 109.4
C3 C4 C5 109.9(2)
C3 C4 H4A 109.7
C5 C4 H4A 109.7
C3 C4 H4B 109.7
C5 C4 H4B 109.7
H4A C4 H4B 108.2
C6 C5 C4 109.8(2)
C6 C5 C9 109.7(2)
C4 C5 C9 108.9(2)
C6 C5 H5 109.5
C4 C5 H5 109.5
C9 C5 H5 109.5
C5 C6 C7 109.6(2)
C5 C6 H6A 109.8
C7 C6 H6A 109.8
C5 C6 H6B 109.8
C7 C6 H6B 109.8
H6A C6 H6B 108.2
C6 C7 C10 110.0(2)
C6 C7 C8 109.76(18)
C10 C7 C8 109.45(19)
C6 C7 H7 109.2
C10 C7 H7 109.2
C8 C7 H7 109.2
C7 C8 C1 110.28(17)
C7 C8 H8A 109.6
C1 C8 H8A 109.6
C7 C8 H8B 109.6
C1 C8 H8B 109.6
H8A C8 H8B 108.1
C5 C9 C1 109.66(18)
C5 C9 H9A 109.7
C1 C9 H9A 109.7
C5 C9 H9B 109.7
C1 C9 H9B 109.7
H9A C9 H9B 108.2
C7 C10 C3 109.02(19)
C7 C10 H10A 109.9
C3 C10 H10A 109.9
C7 C10 H10B 109.9
C3 C10 H10B 109.9
H10A C10 H10B 108.3
N3 C11 N2 109.67(16)
N3 C11 C1 123.27(16)
N2 C11 C1 126.81(16)
N4 C12 N2 102.93(16)
N4 C12 S1 127.49(15)
N2 C12 S1 129.57(15)
N1 C13 C14 121.72(19)
N1 C13 H13 119.1
C14 C13 H13 119.1
C19 C14 C15 113.36(19)
C19 C14 C13 126.9(2)
C15 C14 C13 119.77(19)
F1 C15 C16 117.5(2)
F1 C15 C14 117.06(19)
C16 C15 C14 125.4(2)
C17 C16 C15 117.9(2)
C17 C16 H16 121.1
C15 C16 H16 121.1
C16 C17 C18 120.7(2)
C16 C17 H17 119.7
C18 C17 H17 119.7
C17 C18 C19 119.2(3)
C17 C18 H18 120.4
C19 C18 H18 120.4
F2 C19 C18 118.5(2)
F2 C19 C14 118.0(2)
C18 C19 C14 123.4(2)
N5 C20 N4 116.50(16)
N5 C20 H20A 108.2
N4 C20 H20A 108.2
N5 C20 H20B 108.2
N4 C20 H20B 108.2
H20A C20 H20B 107.3
N5 C21 C22 109.98(18)
N5 C21 H21A 109.7
C22 C21 H21A 109.7
N5 C21 H21B 109.7
C22 C21 H21B 109.7
H21A C21 H21B 108.2
N6 C22 C21 110.58(17)
N6 C22 H22A 109.5
C21 C22 H22A 109.5
N6 C22 H22B 109.5
C21 C22 H22B 109.5
H22A C22 H22B 108.1
N6 C23 C24 110.50(17)
N6 C23 H23A 109.6
C24 C23 H23A 109.6
N6 C23 H23B 109.6
C24 C23 H23B 109.6
H23A C23 H23B 108.1
N5 C24 C23 109.68(18)
N5 C24 H24A 109.7
C23 C24 H24A 109.7
N5 C24 H24B 109.7
C23 C24 H24B 109.7
H24A C24 H24B 108.2
C26 C25 C30 117.7(2)
C26 C25 N6 119.0(2)
C30 C25 N6 123.3(2)
C25 C26 C27 120.6(3)
C25 C26 H26 119.7
C27 C26 H26 119.7
C28 C27 C26 121.1(3)
C28 C27 H27 119.4
C26 C27 H27 119.4
C27 C28 C29 118.9(3)
C27 C28 H28 120.6
C29 C28 H28 120.6
C28 C29 C30 120.7(3)
C28 C29 H29 119.6
C30 C29 H29 119.6
C29 C30 C25 121.0(3)
C29 C30 H30 119.5
C25 C30 H30 119.5

loop_
_geom_bond_atom_site_label_1
_geom_bond_atom_site_label_2
_geom_bond_distance
S1 C12 1.6735(19)
N1 C13 1.268(3)
N1 N2 1.397(2)
N2 C11 1.384(2)
N2 C12 1.386(2)
N3 C11 1.300(2)
N3 N4 1.382(2)
N4 C12 1.339(3)
N4 C20 1.475(2)
N5 C20 1.431(3)
N5 C21 1.459(3)
N5 C24 1.461(3)
N6 C25 1.419(3)
N6 C23 1.454(3)
N6 C22 1.465(3)
F1 C15 1.349(3)
F2 C19 1.335(3)
C1 C11 1.500(3)
C1 C8 1.537(2)
C1 C2 1.539(3)
C1 C9 1.539(3)
C2 C3 1.537(3)
C2 H2A 0.9700
C2 H2B 0.9700
C3 C4 1.526(5)
C3 C10 1.525(3)
C3 H3 0.9800
C4 C5 1.524(5)
C4 H4A 0.9700
C4 H4B 0.9700
C5 C6 1.515(4)
C5 C9 1.535(3)
C5 H5 0.9800
C6 C7 1.512(4)
C6 H6A 0.9700
C6 H6B 0.9700
C7 C10 1.517(3)
C7 C8 1.531(3)
C7 H7 0.9800
C8 H8A 0.9700
C8 H8B 0.9700
C9 H9A 0.9700
C9 H9B 0.9700
C10 H10A 0.9700
C10 H10B 0.9700
C13 C14 1.457(3)
C13 H13 0.9300
C14 C19 1.383(3)
C14 C15 1.384(3)
C15 C16 1.366(3)
C16 C17 1.355(4)
C16 H16 0.9300
C17 C18 1.365(4)
C17 H17 0.9300
C18 C19 1.375(4)
C18 H18 0.9300
C20 H20A 0.9700
C20 H20B 0.9700
C21 C22 1.507(3)
C21 H21A 0.9700
C21 H21B 0.9700
C22 H22A 0.9700
C22 H22B 0.9700
C23 C24 1.506(3)
C23 H23A 0.9700
C23 H23B 0.9700
C24 H24A 0.9700
C24 H24B 0.9700
C25 C26 1.387(3)
C25 C30 1.386(3)
C26 C27 1.390(4)
C26 H26 0.9300
C27 C28 1.367(4)
C27 H27 0.9300
C28 C29 1.368(4)
C28 H28 0.9300
C29 C30 1.389(4)
C29 H29 0.9300
C30 H30 0.9300

loop_
_geom_hbond_atom_site_label_D
_geom_hbond_atom_site_label_H
_geom_hbond_atom_site_label_A
_geom_hbond_site_symmetry_A
_geom_hbond_distance_DH
_geom_hbond_distance_HA
_geom_hbond_distance_DA
_geom_hbond_angle_DHA
C20 H20B S1 4_757 0.97 2.86 3.397(2) 116
C28 H28 Cg1 2_756 0.93 2.99 3.832(3) 151

loop_
_geom_torsion_atom_site_label_1
_geom_torsion_atom_site_label_2
_geom_torsion_atom_site_label_3
_geom_torsion_atom_site_label_4
_geom_torsion
C13 N1 N2 C11 148.49(19)
C13 N1 N2 C12 -43.3(3)
C11 N3 N4 C12 1.3(2)
C11 N3 N4 C20 176.19(16)
C11 C1 C2 C3 179.79(19)
C8 C1 C2 C3 59.7(2)
C9 C1 C2 C3 -58.3(2)
C1 C2 C3 C4 59.4(3)
C1 C2 C3 C10 -60.8(3)
C10 C3 C4 C5 58.8(3)
C2 C3 C4 C5 -61.7(3)
C3 C4 C5 C6 -58.6(3)
C3 C4 C5 C9 61.6(3)
C4 C5 C6 C7 59.2(3)
C9 C5 C6 C7 -60.4(3)
C5 C6 C7 C10 -60.6(2)
C5 C6 C7 C8 59.9(3)
C6 C7 C8 C1 -59.9(2)
C10 C7 C8 C1 60.9(2)
C11 C1 C8 C7 177.53(17)
C2 C1 C8 C7 -60.2(2)
C9 C1 C8 C7 59.1(2)
C6 C5 C9 C1 60.6(3)
C4 C5 C9 C1 -59.6(3)
C11 C1 C9 C5 -177.6(2)
C8 C1 C9 C5 -59.3(3)
C2 C1 C9 C5 58.6(2)
C6 C7 C10 C3 60.6(3)
C8 C7 C10 C3 -60.0(3)
C4 C3 C10 C7 -59.5(3)
C2 C3 C10 C7 60.5(3)
N4 N3 C11 N2 -2.3(2)
N4 N3 C11 C1 -176.97(16)
C12 N2 C11 N3 2.7(2)
N1 N2 C11 N3 172.89(17)
C12 N2 C11 C1 177.08(18)
N1 N2 C11 C1 -12.7(3)
C8 C1 C11 N3 -3.0(3)
C2 C1 C11 N3 -122.6(2)
C9 C1 C11 N3 114.9(2)
C8 C1 C11 N2 -176.68(18)
C2 C1 C11 N2 63.7(2)
C9 C1 C11 N2 -58.8(3)
N3 N4 C12 N2 0.4(2)
C20 N4 C12 N2 -173.89(18)
N3 N4 C12 S1 -178.41(14)
C20 N4 C12 S1 7.3(3)
C11 N2 C12 N4 -1.8(2)
N1 N2 C12 N4 -171.19(18)
C11 N2 C12 S1 176.97(15)
N1 N2 C12 S1 7.5(3)
N2 N1 C13 C14 177.22(19)
N1 C13 C14 C19 10.4(4)
N1 C13 C14 C15 -169.8(2)
C19 C14 C15 F1 179.2(3)
C13 C14 C15 F1 -0.7(4)
C19 C14 C15 C16 -2.3(4)
C13 C14 C15 C16 177.9(3)
F1 C15 C16 C17 -179.7(3)
C14 C15 C16 C17 1.7(5)
C15 C16 C17 C18 -0.1(5)
C16 C17 C18 C19 -0.7(6)
C17 C18 C19 F2 179.1(4)
C17 C18 C19 C14 0.0(6)
C15 C14 C19 F2 -177.8(3)
C13 C14 C19 F2 2.0(5)
C15 C14 C19 C18 1.4(5)
C13 C14 C19 C18 -178.8(3)
C21 N5 C20 N4 -56.1(2)
C24 N5 C20 N4 71.8(2)
C12 N4 C20 N5 -98.2(2)
N3 N4 C20 N5 87.8(2)
C20 N5 C21 C22 -170.14(18)
C24 N5 C21 C22 59.5(2)
C25 N6 C22 C21 -171.53(18)
C23 N6 C22 C21 55.8(2)
N5 C21 C22 N6 -57.1(2)
C25 N6 C23 C24 172.32(18)
C22 N6 C23 C24 -56.5(2)
C20 N5 C24 C23 169.94(17)
C21 N5 C24 C23 -60.0(2)
N6 C23 C24 N5 58.5(2)
C23 N6 C25 C26 -164.6(2)
C22 N6 C25 C26 65.2(3)
C23 N6 C25 C30 15.4(3)
C22 N6 C25 C30 -114.7(2)
C30 C25 C26 C27 1.0(3)
N6 C25 C26 C27 -179.0(2)
C25 C26 C27 C28 -1.0(4)
C26 C27 C28 C29 0.3(4)
C27 C28 C29 C30 0.3(5)
C28 C29 C30 C25 -0.2(5)
C26 C25 C30 C29 -0.4(4)
N6 C25 C30 C29 179.6(2)
